data_4037163
loop_
_publ_author_name
'Gopalakrishnan, Bojan'
'Mohan, Sruthi'
'Parella, Ramarao'
'Babu, Srinivasarao Arulananda'

_publ_section_title
;
 Diastereoselective Pd(II)-Catalyzed sp<sup>3</sup> C-H Arylation Followed
 by Ring Opening of Cyclopropanecarboxamides: Construction of anti
 \b-Acyloxy Carboxamide Derivatives.
;
_journal_issue 19
_journal_name_full 'The Journal of organic chemistry'
_journal_page_first 8988
_journal_page_last 9005
_journal_paper_doi 10.1021/acs.joc.6b01635
_journal_volume 81
_journal_year 2016
_chemical_formula_moiety 'C33 H31 N2 O3 S, C'
_chemical_formula_sum 'C34 H31 N2 O3 S'
_chemical_formula_weight 547.70
_space_group_crystal_system triclinic
_space_group_IT_number 2
_space_group_name_Hall '-P 1'
_space_group_name_H-M_alt 'P -1'
_symmetry_Int_Tables_number 2
_audit_creation_date 2016-04-12
_audit_creation_method
;
Olex2 1.2
(compiled 2015.09.30 svn.r3233 for OlexSys, GUI svn.r5103)
;
_cell_angle_alpha 88.70(4)
_cell_angle_beta 76.55(4)
_cell_angle_gamma 65.55(3)
_cell_formula_units_Z 2
_cell_length_a 9.8019(3)
_cell_length_b 10.9059(4)
_cell_length_c 14.889(3)
_cell_measurement_reflns_used 2779
_cell_measurement_temperature 293
_cell_measurement_theta_max 27.4
_cell_measurement_theta_min 3.0
_cell_volume 1404.3(5)
_computing_cell_refinement
;
CrystalClear-SM Expert 2.0 r15 (Rigaku, 2011)
;
_computing_data_collection
;
CrystalClear-SM Expert 2.0 r15 (Rigaku, 2011)
;
_computing_data_reduction
;
CrystalClear-SM Expert 2.0 r15 (Rigaku, 2011)
;
_computing_molecular_graphics 'Olex2 (Dolomanov et al., 2009)'
_computing_publication_material 'Olex2 (Dolomanov et al., 2009)'
_computing_structure_refinement 'olex2.refine (Bourhis et al., 2015)'
_computing_structure_solution 'ShelXT (Sheldrick, 2015)'
_diffrn_ambient_temperature 293
_diffrn_detector CCD
_diffrn_detector_area_resol_mean 13.6612
_diffrn_measured_fraction_theta_full 0.9889
_diffrn_measured_fraction_theta_max 0.9889
_diffrn_measurement_details
;
scan:
	Number of images: 629
	           Slice: -69.0000 - 119.7000
	     Image width: 0.3000
	        Exp time: 15.0000
	   Rotation axis: Omega
	           Omega: 0.0000
	             Chi: 54.0000
	             Phi: 0.0000
	             XTD: 49.8600
	          2theta: 29.8900
scan:
	Number of images: 629
	           Slice: -69.0000 - 119.7000
	     Image width: 0.3000
	        Exp time: 15.0000
	   Rotation axis: Omega
	           Omega: 0.0000
	             Chi: 54.0000
	             Phi: 240.0000
	             XTD: 49.8600
	          2theta: 29.8900
scan:
	Number of images: 629
	           Slice: -69.0000 - 119.7000
	     Image width: 0.3000
	        Exp time: 15.0000
	   Rotation axis: Omega
	           Omega: 0.0000
	             Chi: 54.0000
	             Phi: 120.0000
	             XTD: 49.8600
	          2theta: 29.8900
;
_diffrn_measurement_device
;
XtaLABmini: Fixed Chi 2 circle
;
_diffrn_measurement_device_type
;
Rigaku Mercury375R (2x2 bin mode)
;
_diffrn_measurement_method 'profile data from \w-scans'
_diffrn_measurement_specimen_support Fiber
_diffrn_orient_matrix_type d*Trek
_diffrn_orient_matrix_UB_11 -0.020758
_diffrn_orient_matrix_UB_12 0.058535
_diffrn_orient_matrix_UB_13 0.097503
_diffrn_orient_matrix_UB_21 0.097823
_diffrn_orient_matrix_UB_22 -0.015089
_diffrn_orient_matrix_UB_23 -0.020482
_diffrn_orient_matrix_UB_31 0.003282
_diffrn_orient_matrix_UB_32 0.049014
_diffrn_orient_matrix_UB_33 -0.048877
_diffrn_radiation_monochromator 'Graphite Monochromator'
_diffrn_radiation_type 'Mo K\a'
_diffrn_radiation_wavelength 0.71075
_diffrn_reflns_av_R_equivalents 0.0502
_diffrn_reflns_av_unetI/netI 0.0551
_diffrn_reflns_limit_h_max 12
_diffrn_reflns_limit_h_min -12
_diffrn_reflns_limit_k_max 14
_diffrn_reflns_limit_k_min -14
_diffrn_reflns_limit_l_max 19
_diffrn_reflns_limit_l_min -19
_diffrn_reflns_number 15081
_diffrn_reflns_theta_full 27.5574
_diffrn_reflns_theta_max 27.56
_diffrn_reflns_theta_min 3.03
_diffrn_source 'Sealed Tube'
_diffrn_source_current 12.0
_diffrn_source_power 0.6
_diffrn_source_voltage 50.0
_exptl_absorpt_coefficient_mu 0.154
_exptl_absorpt_correction_T_max 1.000
_exptl_absorpt_correction_T_min 0.792
_exptl_absorpt_correction_type multi-scan
_exptl_crystal_colour Colorless
_exptl_crystal_density_diffrn 1.2952
_exptl_crystal_description Prism
_exptl_crystal_F_000 578.4971
_exptl_crystal_size_max 0.2
_exptl_crystal_size_mid 0.2
_exptl_crystal_size_min 0.2
_refine_diff_density_max 1.1118
_refine_diff_density_min -0.9920
_refine_diff_density_rms 0.1042
_refine_ls_d_res_high 0.7682
_refine_ls_d_res_low 6.7274
_refine_ls_goodness_of_fit_ref 1.5759
_refine_ls_hydrogen_treatment constr
_refine_ls_matrix_type full
_refine_ls_number_constraints 55
_refine_ls_number_parameters 363
_refine_ls_number_reflns 6427
_refine_ls_number_restraints 0
_refine_ls_restrained_S_all 1.5759
_refine_ls_R_factor_all 0.1596
_refine_ls_R_factor_gt 0.1065
_refine_ls_shift/su_max 0.0530
_refine_ls_shift/su_mean 0.0010
_refine_ls_structure_factor_coef Fsqd
_refine_ls_weighting_details 'w=1/[\s^2^(Fo^2^)+(0.1P)^2^] where P=(Fo^2^+2Fc^2^)/3'
_refine_ls_weighting_scheme calc
_refine_ls_wR_factor_gt 0.2717
_refine_ls_wR_factor_ref 0.3112
_reflns_Friedel_coverage 0.0
_reflns_limit_h_max 12
_reflns_limit_h_min -12
_reflns_limit_k_max 14
_reflns_limit_k_min -14
_reflns_limit_l_max 19
_reflns_limit_l_min 0
_reflns_number_gt 3293
_reflns_number_total 6427
_reflns_threshold_expression I>=2u(I)
_cod_data_source_file jo6b01635_si_005.cif
_cod_data_source_block gk-1187b2_3
_cod_depositor_comments
;
The following automatic conversions were performed:

data item '_exptl_absorpt_correction_type' value 'Multi-scan' was
changed to 'multi-scan' in accordance with the
/home/saulius/struct/COD-crude-data/automatic-downloads/DataCite-retrospective/ACS/depositions/lib/dictionaries/cif_core.dic
dictionary named 'cif_core.dic' version 2.4.2 last updated on
2011-04-26.

Automatic conversion script
Id: cif_fix_values 6909 2019-04-08 15:41:33Z antanas 
;
_cod_database_code 4037163
_olex2_refinement_description
;
1. Fixed Uiso
 At 1.2 times of:
  All C(H) groups, All C(H,H) groups, All N(H) groups
 At 1.5 times of:
  All C(H,H,H) groups
2.a Ternary CH refined with riding coordinates:
 C009(H009), C00B(H00c), C00I(H00I)
2.b Secondary CH2 refined with riding coordinates:
 C004(H00a,H00b)
2.c Aromatic/amide H refined with riding coordinates:
 C00N(H00N), C00S(H00S), C00P(H00P), C00J(H00J), C00E(H00E), C00L(H00L),
 C00K(H00K), C00C(H00d), C00R(H00R), C00Y(H00Y), C010(H010), C00X(H00X),
 C013(H013), C012(H012), N005(H005), C00W(H00W), C00Z(H00Z)
2.d Idealised Me refined as rotating group:
 C00U(H00f,H00g,H00h), C00V(H00m,H00o,H00q), C011(H01a,H01b,H01c)
;
_olex2_submission_special_instructions 'No special instructions were received'

loop_
_space_group_symop_id
_space_group_symop_operation_xyz
1 x,y,z
2 -x,-y,-z

loop_
_atom_site_label
_atom_site_type_symbol
_atom_site_fract_x
_atom_site_fract_y
_atom_site_fract_z
_atom_site_U_iso_or_equiv
_atom_site_adp_type
_atom_site_occupancy
_atom_site_refinement_flags_posn
S001 S 0.95806(17) 0.46960(16) 0.77756(11) 0.0985(5) Uani 1.000000 .
O002 O 0.7620(3) 0.5471(3) 0.63497(17) 0.0576(7) Uani 1.000000 .
O003 O 0.8270(3) 0.2370(3) 0.78592(18) 0.0657(8) Uani 1.000000 .
C004 C 0.6820(4) 0.6546(3) 0.8867(2) 0.0409(7) Uani 1.000000 .
N005 N 0.8541(3) 0.2482(3) 0.6308(2) 0.0562(8) Uani 1.000000 .
N006 N 0.9799(4) 0.2410(3) 0.4513(2) 0.0638(9) Uani 1.000000 .
C007 C 0.4741(4) 0.3092(3) 0.8251(2) 0.0483(8) Uani 1.000000 .
C008 C 0.3704(4) 0.5606(3) 0.8480(2) 0.0492(8) Uani 1.000000 .
C009 C 0.5167(4) 0.4296(3) 0.8245(2) 0.0498(8) Uani 1.000000 .
C00A C 0.7806(4) 0.2924(4) 0.7200(3) 0.0510(9) Uani 1.000000 .
C00B C 0.6333(4) 0.4239(3) 0.7330(2) 0.0490(8) Uani 1.000000 .
C00C C 0.2999(4) 0.6347(4) 0.7827(3) 0.0558(9) Uani 1.000000 .
O00D O 0.5473(4) 0.6835(5) 0.5973(3) 0.1239(17) Uani 1.000000 .
C00E C 0.2996(4) 0.6066(4) 0.9415(3) 0.0549(9) Uani 1.000000 .
C00F C 0.9998(4) 0.1441(4) 0.5953(3) 0.0560(9) Uani 1.000000 .
C00G C 1.0635(4) 0.1404(4) 0.4973(3) 0.0552(9) Uani 1.000000 .
C00H C 0.7622(4) 0.5573(4) 0.7955(3) 0.0540(9) Uani 1.000000 .
C00I C 0.6734(4) 0.5476(4) 0.7291(2) 0.0514(9) Uani 1.000000 .
C00J C 0.5298(5) 0.2045(4) 0.8781(3) 0.0583(10) Uani 1.000000 .
C00K C 0.1601(4) 0.7494(4) 0.8096(3) 0.0614(10) Uani 1.000000 .
C00L C 0.1596(5) 0.7206(4) 0.9666(3) 0.0645(11) Uani 1.000000 .
C00M C 0.0885(4) 0.7921(4) 0.9013(3) 0.0650(11) Uani 1.000000 .
C00N C 0.3770(5) 0.3032(4) 0.7723(3) 0.0634(10) Uani 1.000000 .
C00O C 0.3913(5) 0.0896(4) 0.8275(3) 0.0646(11) Uani 1.000000 .
C00P C 0.4874(5) 0.0960(4) 0.8795(3) 0.0677(12) Uani 1.000000 .
C00Q C 0.6849(5) 0.6206(4) 0.5759(3) 0.0679(11) Uani 1.000000 .
C00R C 1.0840(5) 0.0476(4) 0.6449(3) 0.0667(11) Uani 1.000000 .
C00S C 0.3344(5) 0.1961(4) 0.7756(3) 0.0685(11) Uani 1.000000 .
C00T C 1.2094(5) 0.0399(4) 0.4559(3) 0.0648(11) Uani 1.000000 .
C00U C 0.7852(6) 0.6105(5) 0.4823(3) 0.0772(13) Uani 1.000000 .
C00V C -0.0661(5) 0.9127(5) 0.9269(4) 0.0909(16) Uani 1.000000 .
C00W C 0.8212(6) 0.6216(5) 0.9255(3) 0.0798(13) Uani 1.000000 .
C00X C 1.0441(6) 0.2396(5) 0.3612(3) 0.0781(13) Uani 1.000000 .
C00Y C 1.2277(5) -0.0514(5) 0.6028(3) 0.0791(13) Uani 1.000000 .
C00Z C 0.9596(6) 0.5367(5) 0.8752(3) 0.0769(13) Uani 1.000000 .
C010 C 1.2899(6) -0.0573(5) 0.5111(4) 0.0861(15) Uani 1.000000 .
C011 C 0.3493(6) -0.0276(5) 0.8280(4) 0.0950(17) Uani 1.000000 .
C012 C 1.2674(6) 0.0438(5) 0.3617(4) 0.0848(14) Uani 1.000000 .
C013 C 1.1865(7) 0.1422(6) 0.3135(3) 0.0857(14) Uani 1.000000 .
H00N H 0.3400(5) 0.3718(4) 0.7342(3) 0.0761(13) Uiso 1.000000 R
H00S H 0.2655(5) 0.1967(4) 0.7418(3) 0.0822(14) Uiso 1.000000 R
H00P H 0.5255(5) 0.0264(4) 0.9167(3) 0.0812(14) Uiso 1.000000 R
H00J H 0.5963(5) 0.2050(4) 0.9134(3) 0.0700(12) Uiso 1.000000 R
H00E H 0.3466(4) 0.5606(4) 0.9872(3) 0.0659(11) Uiso 1.000000 R
H00L H 0.1135(5) 0.7486(4) 1.0290(3) 0.0774(13) Uiso 1.000000 R
H00K H 0.1143(4) 0.7981(4) 0.7644(3) 0.0736(12) Uiso 1.000000 R
H00d H 0.3456(4) 0.6083(4) 0.7200(3) 0.0669(11) Uiso 1.000000 R
H00R H 1.0438(5) 0.0485(4) 0.7081(3) 0.0801(13) Uiso 1.000000 R
H00Y H 1.2830(5) -0.1155(5) 0.6383(3) 0.0949(16) Uiso 1.000000 R
H010 H 1.3864(6) -0.1258(5) 0.4842(4) 0.1033(18) Uiso 1.000000 R
H00X H 0.9894(6) 0.3086(5) 0.3283(3) 0.0938(16) Uiso 1.000000 R
H013 H 1.2248(7) 0.1446(6) 0.2505(3) 0.1029(17) Uiso 1.000000 R
H012 H 1.3634(6) -0.0225(5) 0.3315(4) 0.1017(17) Uiso 1.000000 R
H00a H 0.6367(4) 0.7487(3) 0.8738(2) 0.0491(9) Uiso 1.000000 R
H00b H 0.6039(4) 0.6327(3) 0.9275(2) 0.0491(9) Uiso 1.000000 R
H005 H 0.8047(3) 0.2894(3) 0.5905(2) 0.0674(10) Uiso 1.000000 R
H009 H 0.5691(4) 0.4209(3) 0.8745(2) 0.0598(10) Uiso 1.000000 R
H00c H 0.5859(4) 0.4248(3) 0.6818(2) 0.0588(10) Uiso 1.000000 R
H00I H 0.5761(4) 0.6294(4) 0.7409(2) 0.0617(11) Uiso 1.000000 R
H00f H 0.8793(17) 0.614(3) 0.4881(3) 0.1158(19) Uiso 1.000000 GR
H00g H 0.809(3) 0.5268(16) 0.4493(9) 0.1158(19) Uiso 1.000000 GR
H00h H 0.7324(16) 0.6846(19) 0.4491(9) 0.1158(19) Uiso 1.000000 GR
H00m H -0.0663(15) 0.9808(15) 0.8849(16) 0.136(2) Uiso 1.000000 GR
H00o H -0.1462(7) 0.8855(9) 0.923(2) 0.136(2) Uiso 1.000000 GR
H00q H -0.084(2) 0.949(2) 0.9890(10) 0.136(2) Uiso 1.000000 GR
H00W H 0.8107(6) 0.6597(5) 0.9834(3) 0.0958(16) Uiso 1.000000 R
H00Z H 1.0503(6) 0.5168(5) 0.8938(3) 0.0923(15) Uiso 1.000000 R
H01a H 0.421(3) -0.0943(19) 0.7788(18) 0.143(3) Uiso 1.000000 GR
H01b H 0.353(5) -0.067(3) 0.8863(12) 0.143(3) Uiso 1.000000 GR
H01c H 0.2467(19) 0.0028(9) 0.819(3) 0.143(3) Uiso 1.000000 GR
C1 C 0.6465(8) 0.3884(7) 0.4901(5) 0.130(2) Uani 1.000000 .

loop_
_atom_site_aniso_label
_atom_site_aniso_U_11
_atom_site_aniso_U_22
_atom_site_aniso_U_33
_atom_site_aniso_U_12
_atom_site_aniso_U_13
_atom_site_aniso_U_23
S001 0.0793(10) 0.1102(11) 0.1062(11) -0.0373(9) -0.0281(8) 0.0108(9)
O002 0.0478(14) 0.0575(15) 0.0542(14) -0.0131(12) -0.0061(12) 0.0112(12)
O003 0.0526(16) 0.0658(17) 0.0574(16) -0.0064(14) -0.0095(13) 0.0080(14)
C004 0.057(2) 0.0576(19) 0.0361(15) -0.0448(17) -0.0243(15) 0.0215(14)
N005 0.0490(18) 0.0496(16) 0.0498(17) -0.0033(14) -0.0081(14) 0.0024(14)
N006 0.070(2) 0.065(2) 0.0542(19) -0.0266(18) -0.0134(17) 0.0077(16)
C007 0.0404(18) 0.0469(18) 0.0496(19) -0.0141(16) -0.0043(16) 0.0008(15)
C008 0.045(2) 0.0435(17) 0.053(2) -0.0159(16) -0.0064(16) 0.0028(16)
C009 0.0399(19) 0.0513(19) 0.050(2) -0.0121(16) -0.0087(16) -0.0006(16)
C00A 0.0392(19) 0.0502(19) 0.057(2) -0.0141(16) -0.0078(17) 0.0034(17)
C00B 0.0407(19) 0.0503(19) 0.051(2) -0.0163(16) -0.0077(16) 0.0039(16)
C00C 0.049(2) 0.058(2) 0.052(2) -0.0152(18) -0.0107(17) -0.0000(18)
O00D 0.067(2) 0.150(4) 0.092(3) 0.011(2) -0.014(2) 0.045(2)
C00E 0.055(2) 0.054(2) 0.049(2) -0.0196(19) -0.0065(17) 0.0012(17)
C00F 0.050(2) 0.0486(19) 0.059(2) -0.0154(18) -0.0035(18) -0.0033(17)
C00G 0.054(2) 0.053(2) 0.051(2) -0.0192(19) -0.0054(18) 0.0045(17)
C00H 0.046(2) 0.053(2) 0.060(2) -0.0201(17) -0.0093(17) 0.0076(17)
C00I 0.0417(19) 0.0501(19) 0.053(2) -0.0135(16) -0.0049(16) 0.0088(16)
C00J 0.058(2) 0.063(2) 0.048(2) -0.022(2) -0.0088(18) 0.0074(18)
C00K 0.052(2) 0.055(2) 0.072(3) -0.0157(19) -0.018(2) 0.007(2)
C00L 0.061(3) 0.059(2) 0.061(2) -0.020(2) 0.000(2) -0.009(2)
C00M 0.042(2) 0.052(2) 0.086(3) -0.0142(18) 0.004(2) -0.011(2)
C00N 0.055(2) 0.054(2) 0.079(3) -0.0180(19) -0.021(2) 0.008(2)
C00O 0.056(2) 0.059(2) 0.068(3) -0.025(2) 0.006(2) -0.005(2)
C00P 0.075(3) 0.055(2) 0.062(2) -0.023(2) -0.002(2) 0.0104(19)
C00Q 0.061(3) 0.065(2) 0.066(3) -0.015(2) -0.017(2) 0.019(2)
C00R 0.058(2) 0.057(2) 0.062(2) -0.006(2) -0.007(2) 0.0110(19)
C00S 0.054(2) 0.059(2) 0.093(3) -0.022(2) -0.022(2) -0.000(2)
C00T 0.056(2) 0.058(2) 0.063(2) -0.018(2) 0.005(2) -0.001(2)
C00U 0.084(3) 0.085(3) 0.061(2) -0.036(3) -0.015(2) 0.022(2)
C00V 0.060(3) 0.066(3) 0.120(4) -0.009(2) -0.005(3) -0.012(3)
C00W 0.095(4) 0.080(3) 0.068(3) -0.043(3) -0.016(3) 0.003(2)
C00X 0.097(4) 0.077(3) 0.062(3) -0.040(3) -0.019(3) 0.014(2)
C00Y 0.056(3) 0.069(3) 0.079(3) -0.001(2) -0.005(2) 0.013(2)
C00Z 0.076(3) 0.088(3) 0.084(3) -0.044(3) -0.034(3) 0.018(3)
C010 0.061(3) 0.068(3) 0.091(4) -0.003(2) 0.005(3) 0.005(3)
C011 0.095(4) 0.071(3) 0.117(4) -0.046(3) -0.001(3) 0.002(3)
C012 0.073(3) 0.075(3) 0.079(3) -0.023(3) 0.017(3) -0.008(3)
C013 0.096(4) 0.093(4) 0.060(3) -0.044(3) 0.005(3) -0.001(3)
C1 0.114(5) 0.115(5) 0.161(6) -0.030(4) -0.068(5) -0.002(4)

loop_
_atom_type_symbol
_atom_type_scat_dispersion_real
_atom_type_scat_dispersion_imag
_atom_type_scat_Cromer_Mann_a1
_atom_type_scat_Cromer_Mann_a2
_atom_type_scat_Cromer_Mann_a3
_atom_type_scat_Cromer_Mann_a4
_atom_type_scat_Cromer_Mann_b1
_atom_type_scat_Cromer_Mann_b2
_atom_type_scat_Cromer_Mann_b3
_atom_type_scat_Cromer_Mann_b4
_atom_type_scat_Cromer_Mann_c
_atom_type_scat_source
_atom_type_scat_dispersion_source
H 0.00000 0.00000 0.49300 0.32291 0.14019 0.04081 10.51090 26.12570 3.14236 57.79970 0.0030380000826 'International Tables Volume C Table 6.1.1.4 (pp. 500-502)' 'Henke, Gullikson and Davis, At. Data and Nucl. Data Tables, 1993, 54, 2'
C 0.00347 0.00161 2.31000 1.02000 1.58860 0.86500 20.84390 10.20750 0.56870 51.65120 0.215599998832 'International Tables Volume C Table 6.1.1.4 (pp. 500-502)' 'Henke, Gullikson and Davis, At. Data and Nucl. Data Tables, 1993, 54, 2'
S 0.12424 0.12444 6.90530 5.20340 1.43790 1.58630 1.46790 22.21510 0.25360 56.17200 0.866900026798 'International Tables Volume C Table 6.1.1.4 (pp. 500-502)' 'Henke, Gullikson and Davis, At. Data and Nucl. Data Tables, 1993, 54, 2'
O 0.01158 0.00611 3.04850 2.28680 1.54630 0.86700 13.27710 5.70110 0.32390 32.90890 0.250800013542 'International Tables Volume C Table 6.1.1.4 (pp. 500-502)' 'Henke, Gullikson and Davis, At. Data and Nucl. Data Tables, 1993, 54, 2'
N 0.00653 0.00323 12.21260 3.13220 2.01250 1.16630 0.00570 9.89330 28.99750 0.58260 -11.5290002823 'International Tables Volume C Table 6.1.1.4 (pp. 500-502)' 'Henke, Gullikson and Davis, At. Data and Nucl. Data Tables, 1993, 54, 2'

loop_
_geom_angle_atom_site_label_1
_geom_angle_atom_site_label_2
_geom_angle_atom_site_label_3
_geom_angle
C00Z S001 C00H 92.6(2)
C00Q O002 C00I 117.7(3)
C00W C004 C00H 99.1(3)
H00a C004 C00H 111.95(17)
H00a C004 C00W 111.9(2)
H00b C004 C00H 111.95(17)
H00b C004 C00W 111.9(2)
H00b C004 H00a 109.6
C00F N005 C00A 128.4(3)
H005 N005 C00A 115.8(2)
H005 N005 C00F 115.8(2)
C00X N006 C00G 116.2(4)
C00J C007 C009 121.0(3)
C00N C007 C009 121.2(3)
C00N C007 C00J 117.8(3)
C00C C008 C009 123.7(3)
C00E C008 C009 118.5(3)
C00E C008 C00C 117.7(3)
C008 C009 C007 109.8(3)
C00B C009 C007 110.8(3)
C00B C009 C008 114.9(3)
H009 C009 C007 106.97(19)
H009 C009 C008 106.97(19)
H009 C009 C00B 106.97(19)
N005 C00A O003 124.3(3)
C00B C00A O003 121.6(3)
C00B C00A N005 114.1(3)
C00A C00B C009 110.4(3)
C00I C00B C009 111.9(3)
C00I C00B C00A 110.3(3)
H00c C00B C009 108.04(19)
H00c C00B C00A 108.04(19)
H00c C00B C00I 108.04(19)
C00K C00C C008 120.5(4)
H00d C00C C008 119.7(2)
H00d C00C C00K 119.7(2)
C00L C00E C008 120.5(4)
H00E C00E C008 119.7(2)
H00E C00E C00L 119.7(2)
C00G C00F N005 115.6(3)
C00R C00F N005 125.7(4)
C00R C00F C00G 118.7(4)
C00F C00G N006 116.9(3)
C00T C00G N006 123.4(4)
C00T C00G C00F 119.5(4)
C004 C00H S001 114.5(3)
C00I C00H S001 123.5(3)
C00I C00H C004 121.9(3)
C00B C00I O002 108.4(3)
C00H C00I O002 108.2(3)
C00H C00I C00B 116.7(3)
H00I C00I O002 107.76(17)
H00I C00I C00B 107.76(18)
H00I C00I C00H 107.76(19)
C00P C00J C007 120.5(4)
H00J C00J C007 119.8(2)
H00J C00J C00P 119.8(3)
C00M C00K C00C 121.7(4)
H00K C00K C00C 119.2(2)
H00K C00K C00M 119.2(2)
C00M C00L C00E 121.4(4)
H00L C00L C00E 119.3(2)
H00L C00L C00M 119.3(2)
C00L C00M C00K 118.1(4)
C00V C00M C00K 119.6(4)
C00V C00M C00L 122.3(4)
C00S C00N C007 120.9(4)
H00N C00N C007 119.5(2)
H00N C00N C00S 119.5(3)
C00S C00O C00P 117.0(4)
C011 C00O C00P 121.6(4)
C011 C00O C00S 121.4(4)
C00O C00P C00J 122.0(4)
H00P C00P C00J 119.0(3)
H00P C00P C00O 119.0(2)
O00D C00Q O002 121.9(4)
C00U C00Q O002 113.2(4)
C00U C00Q O00D 124.9(4)
C00Y C00R C00F 121.0(4)
H00R C00R C00F 119.5(2)
H00R C00R C00Y 119.5(3)
C00O C00S C00N 121.7(4)
H00S C00S C00N 119.1(3)
H00S C00S C00O 119.1(3)
C010 C00T C00G 118.9(4)
C012 C00T C00G 117.1(4)
C012 C00T C010 124.1(4)
H00f C00U C00Q 109.5
H00g C00U C00Q 109.5
H00g C00U H00f 109.5
H00h C00U C00Q 109.5
H00h C00U H00f 109.5
H00h C00U H00g 109.5
H00m C00V C00M 109.5
H00o C00V C00M 109.5
H00o C00V H00m 109.5
H00q C00V C00M 109.5
H00q C00V H00m 109.5
H00q C00V H00o 109.5
C00Z C00W C004 118.7(4)
H00W C00W C004 120.7(2)
H00W C00W C00Z 120.7(3)
C013 C00X N006 124.5(5)
H00X C00X N006 117.7(3)
H00X C00X C013 117.7(3)
C010 C00Y C00R 121.5(4)
H00Y C00Y C00R 119.3(3)
H00Y C00Y C010 119.3(3)
C00W C00Z S001 115.0(4)
H00Z C00Z S001 122.52(19)
H00Z C00Z C00W 122.5(3)
C00Y C010 C00T 120.4(4)
H010 C010 C00T 119.8(3)
H010 C010 C00Y 119.8(3)
H01a C011 C00O 109.5
H01b C011 C00O 109.5
H01b C011 H01a 109.5
H01c C011 C00O 109.5
H01c C011 H01a 109.5
H01c C011 H01b 109.5
C013 C012 C00T 121.0(5)
H012 C012 C00T 119.5(3)
H012 C012 C013 119.5(3)
C012 C013 C00X 117.7(4)
H013 C013 C00X 121.1(3)
H013 C013 C012 121.1(3)

loop_
_geom_bond_atom_site_label_1
_geom_bond_atom_site_label_2
_geom_bond_distance
S001 C00H 1.711(4)
S001 C00Z 1.648(5)
O002 C00I 1.466(4)
O002 C00Q 1.328(5)
O003 C00A 1.221(4)
C004 C00H 1.570(5)
C004 C00W 1.509(6)
C004 H00a 0.9700
C004 H00b 0.9700
N005 C00A 1.346(5)
N005 C00F 1.393(5)
N005 H005 0.8600
N006 C00G 1.351(5)
N006 C00X 1.341(5)
C007 C009 1.534(5)
C007 C00J 1.367(5)
C007 C00N 1.389(5)
C008 C009 1.521(5)
C008 C00C 1.376(5)
C008 C00E 1.403(5)
C009 C00B 1.544(5)
C009 H009 0.9800
C00A C00B 1.532(5)
C00B C00I 1.550(5)
C00B H00c 0.9800
C00C C00K 1.397(5)
C00C H00d 0.9300
O00D C00Q 1.198(5)
C00E C00L 1.392(6)
C00E H00E 0.9300
C00F C00G 1.442(5)
C00F C00R 1.365(5)
C00G C00T 1.396(5)
C00H C00I 1.492(5)
C00I H00I 0.9800
C00J C00P 1.406(5)
C00J H00J 0.9300
C00K C00M 1.373(6)
C00K H00K 0.9300
C00L C00M 1.367(6)
C00L H00L 0.9300
C00M C00V 1.508(6)
C00N C00S 1.390(6)
C00N H00N 0.9300
C00O C00P 1.373(6)
C00O C00S 1.372(6)
C00O C011 1.496(6)
C00P H00P 0.9300
C00Q C00U 1.484(6)
C00R C00Y 1.380(6)
C00R H00R 0.9300
C00S H00S 0.9300
C00T C010 1.412(6)
C00T C012 1.392(6)
C00U H00f 0.9600
C00U H00g 0.9600
C00U H00h 0.9600
C00V H00m 0.9600
C00V H00o 0.9600
C00V H00q 0.9600
C00W C00Z 1.333(7)
C00W H00W 0.9300
C00X C013 1.388(7)
C00X H00X 0.9300
C00Y C010 1.350(6)
C00Y H00Y 0.9300
C00Z H00Z 0.9300
C010 H010 0.9300
C011 H01a 0.9600
C011 H01b 0.9600
C011 H01c 0.9600
C012 C013 1.349(7)
C012 H012 0.9300
C013 H013 0.9300
